data_7052842
loop_
_publ_author_name
'Smiglak, Marcin'
'Hines, C. Corey'
'Reichert, W. Matthew'
'Vincek, Adam S.'
'Katritzky, Alan R.'
'Thrasher, Joseph S.'
'Sun, Luyi'
'McCrary, Parker D.'
'Beasley, Preston A.'
'Kelley, Steven P.'
'Rogers, Robin D.'

_publ_section_title
;
 Synthesis, limitations, and thermal properties of
 energetically-substituted, protonated imidazolium picrate and nitrate
 salts and further comparison with their methylated analogs
;
_journal_issue 3
_journal_name_full 'New Journal of Chemistry'
_journal_page_first 702
_journal_paper_doi 10.1039/c1nj20677j
_journal_volume 36
_journal_year 2012
_chemical_formula_sum 'C12 H13 N5 O7'
_chemical_formula_weight 339.27
_chemical_name_systematic
;
?
;
_space_group_IT_number 2
_symmetry_cell_setting triclinic
_symmetry_space_group_name_Hall '-P 1'
_symmetry_space_group_name_H-M 'P -1'
_atom_sites_solution_hydrogens geom
_atom_sites_solution_primary direct
_atom_sites_solution_secondary difmap
_audit_creation_method SHELXL-97
_cell_angle_alpha 83.270(5)
_cell_angle_beta 74.608(5)
_cell_angle_gamma 79.684(5)
_cell_formula_units_Z 2
_cell_length_a 7.250(2)
_cell_length_b 9.107(3)
_cell_length_c 11.946(4)
_cell_measurement_reflns_used 815
_cell_measurement_temperature 173(2)
_cell_measurement_theta_max 23.21
_cell_measurement_theta_min 2.99
_cell_volume 746.1(4)
_computing_cell_refinement 'Bruker SAINT'
_computing_data_collection 'Bruker APEX2'
_computing_data_reduction 'Bruker SAINT'
_computing_molecular_graphics 'Bruker SHELXTL'
_computing_publication_material 'Bruker SHELXTL'
_computing_structure_refinement 'SHELXL-97 (Sheldrick, 2008)'
_computing_structure_solution 'SHELXS-97 (Sheldrick, 2008)'
_diffrn_ambient_temperature 173(2)
_diffrn_measured_fraction_theta_full 0.990
_diffrn_measured_fraction_theta_max 0.990
_diffrn_measurement_device_type 'Bruker APEX-II CCD'
_diffrn_measurement_method '\f and \w scans'
_diffrn_radiation_monochromator graphite
_diffrn_radiation_source 'fine-focus sealed tube'
_diffrn_radiation_type MoK\a
_diffrn_radiation_wavelength 0.71073
_diffrn_reflns_av_R_equivalents 0.0118
_diffrn_reflns_av_sigmaI/netI 0.0192
_diffrn_reflns_limit_h_max 8
_diffrn_reflns_limit_h_min -7
_diffrn_reflns_limit_k_max 9
_diffrn_reflns_limit_k_min -10
_diffrn_reflns_limit_l_max 12
_diffrn_reflns_limit_l_min -13
_diffrn_reflns_number 3389
_diffrn_reflns_theta_full 23.23
_diffrn_reflns_theta_max 23.23
_diffrn_reflns_theta_min 2.28
_exptl_absorpt_coefficient_mu 0.126
_exptl_absorpt_correction_T_max 0.9850
_exptl_absorpt_correction_T_min 0.9488
_exptl_absorpt_correction_type multi-scan
_exptl_absorpt_process_details 'SHELX SADABS'
_exptl_crystal_colour yellow
_exptl_crystal_density_diffrn 1.510
_exptl_crystal_density_meas 0
_exptl_crystal_density_method 'not measured'
_exptl_crystal_description fragment
_exptl_crystal_F_000 352
_exptl_crystal_size_max 0.42
_exptl_crystal_size_mid 0.26
_exptl_crystal_size_min 0.12
_refine_diff_density_max 0.238
_refine_diff_density_min -0.233
_refine_diff_density_rms 0.040
_refine_ls_extinction_method none
_refine_ls_goodness_of_fit_ref 1.054
_refine_ls_hydrogen_treatment mixed
_refine_ls_matrix_type fullcycle
_refine_ls_number_parameters 238
_refine_ls_number_reflns 2111
_refine_ls_number_restraints 0
_refine_ls_restrained_S_all 1.054
_refine_ls_R_factor_all 0.0400
_refine_ls_R_factor_gt 0.0352
_refine_ls_shift/su_max 0.075
_refine_ls_shift/su_mean 0.003
_refine_ls_structure_factor_coef Fsqd
_refine_ls_weighting_details 'calc w=1/[\s^2^(Fo^2^)+(0.0490P)^2^+0.2837P] where P=(Fo^2^+2Fc^2^)/3'
_refine_ls_weighting_scheme calc
_refine_ls_wR_factor_gt 0.0887
_refine_ls_wR_factor_ref 0.0913
_reflns_number_gt 1870
_reflns_number_total 2111
_reflns_threshold_expression >2sigma(I)
_cod_data_source_file c1nj20677j.txt
_cod_data_source_block 20a
_cod_depositor_comments
;
The following automatic conversions were performed:

'_symmetry_cell_setting' value 'Triclinic' changed to 'triclinic'
according to /home/saulius/struct/CIF-dictionaries/cif_core.dic
dictionary named 'cif_core.dic' version 2.4.1 from 2010-06-29.

Automatic conversion script
Id: cif_fix_values 1715 2011-07-08 13:25:40Z adriana 
;
_cod_original_sg_symbol_H-M P-1
_cod_database_code 7052842

loop_
_symmetry_equiv_pos_as_xyz
'x, y, z'
'-x, -y, -z'

loop_
_atom_site_label
_atom_site_type_symbol
_atom_site_fract_x
_atom_site_fract_y
_atom_site_fract_z
_atom_site_U_iso_or_equiv
_atom_site_adp_type
_atom_site_occupancy
_atom_site_symmetry_multiplicity
_atom_site_calc_flag
_atom_site_refinement_flags
_atom_site_disorder_assembly
_atom_site_disorder_group
O1 O 0.50638(18) -0.23605(14) 0.79435(11) 0.0351(3) Uani 1 1 d . A .
O4 O 0.12238(18) 0.13288(14) 0.41967(11) 0.0370(3) Uani 1 1 d . . .
O5 O 0.2364(2) -0.07348(15) 0.33449(11) 0.0425(4) Uani 1 1 d . . .
O6 O 0.67782(19) -0.45099(15) 0.52009(12) 0.0402(3) Uani 1 1 d . . .
O7 O 0.5105(2) -0.50139(14) 0.69542(12) 0.0436(4) Uani 1 1 d . . .
N1 N 0.1482(2) -0.62965(16) 1.09796(13) 0.0296(4) Uani 1 1 d . . .
N3 N 0.2162(2) -0.40857(16) 1.09131(13) 0.0310(4) Uani 1 1 d . . .
N4 N 0.2898(2) 0.06292(18) 0.79738(14) 0.0384(4) Uani 1 1 d . . .
N5 N 0.2104(2) 0.00354(17) 0.41711(13) 0.0303(4) Uani 1 1 d . . .
N6 N 0.5533(2) -0.41531(16) 0.60885(13) 0.0316(4) Uani 1 1 d . . .
C2 C 0.1316(2) -0.51596(19) 1.16204(15) 0.0287(4) Uani 1 1 d . . .
C4 C 0.2873(3) -0.4565(2) 0.98041(16) 0.0341(4) Uani 1 1 d . . .
H4A H 0.3537 -0.4022 0.9136 0.041 Uiso 1 1 calc R . .
C5 C 0.2443(3) -0.5945(2) 0.98527(16) 0.0330(4) Uani 1 1 d . . .
H5A H 0.2749 -0.6566 0.9223 0.040 Uiso 1 1 calc R . .
C6 C 0.0819(3) -0.7737(2) 1.14068(19) 0.0429(5) Uani 1 1 d . . .
H6A H 0.1511 -0.8492 1.0859 0.064 Uiso 0.50 1 calc PR . .
H6B H -0.0575 -0.7634 1.1476 0.064 Uiso 0.50 1 calc PR . .
H6C H 0.1078 -0.8048 1.2171 0.064 Uiso 0.50 1 calc PR . .
H6D H -0.0168 -0.7624 1.2145 0.064 Uiso 0.50 1 calc PR . .
H6E H 0.1917 -0.8482 1.1528 0.064 Uiso 0.50 1 calc PR . .
H6F H 0.0264 -0.8068 1.0833 0.064 Uiso 0.50 1 calc PR . .
C7 C 0.0318(3) -0.5077(2) 1.28688(16) 0.0412(5) Uani 1 1 d . . .
H7A H 0.0597 -0.6049 1.3287 0.062 Uiso 1 1 calc R . .
H7B H -0.1081 -0.4816 1.2956 0.062 Uiso 1 1 calc R . .
H7C H 0.0778 -0.4310 1.3191 0.062 Uiso 1 1 calc R . .
C8 C 0.2375(3) -0.2641(2) 1.1248(2) 0.0460(5) Uani 1 1 d . . .
H8A H 0.2937 -0.2031 1.0551 0.069 Uiso 0.50 1 calc PR . .
H8B H 0.3229 -0.2804 1.1778 0.069 Uiso 0.50 1 calc PR . .
H8C H 0.1102 -0.2121 1.1638 0.069 Uiso 0.50 1 calc PR . .
H8D H 0.1908 -0.2606 1.2094 0.069 Uiso 0.50 1 calc PR . .
H8E H 0.1616 -0.1833 1.0866 0.069 Uiso 0.50 1 calc PR . .
H8F H 0.3743 -0.2516 1.1006 0.069 Uiso 0.50 1 calc PR . .
C9 C 0.4314(2) -0.18341(19) 0.71324(15) 0.0273(4) Uani 1 1 d . . .
C10 C 0.3247(2) -0.03405(19) 0.70362(15) 0.0278(4) Uani 1 1 d . A .
C11 C 0.2561(2) 0.02604(19) 0.60851(15) 0.0276(4) Uani 1 1 d . . .
H11A H 0.1894 0.1258 0.6069 0.033 Uiso 1 1 calc R A .
C12 C 0.2847(2) -0.05941(19) 0.51556(15) 0.0259(4) Uani 1 1 d . A .
C13 C 0.3849(2) -0.20519(19) 0.51582(15) 0.0273(4) Uani 1 1 d . . .
H13A H 0.4072 -0.2630 0.4509 0.033 Uiso 1 1 calc R A .
C14 C 0.4500(2) -0.26267(18) 0.61109(15) 0.0265(4) Uani 1 1 d . A .
O2A O 0.2989(7) 0.0088(4) 0.8962(3) 0.0826(13) Uani 0.50 1 d P A 1
O3A O 0.2521(4) 0.1953(3) 0.7779(3) 0.0479(8) Uani 0.50 1 d P A 1
O2B O 0.2502(4) 0.0078(3) 0.8960(2) 0.0462(7) Uani 0.50 1 d P A 2
O3B O 0.2939(4) 0.2013(3) 0.7692(2) 0.0430(7) Uani 0.50 1 d P A 2

loop_
_atom_site_aniso_label
_atom_site_aniso_U_11
_atom_site_aniso_U_22
_atom_site_aniso_U_33
_atom_site_aniso_U_23
_atom_site_aniso_U_13
_atom_site_aniso_U_12
O1 0.0385(7) 0.0383(7) 0.0311(7) 0.0045(6) -0.0138(6) -0.0092(6)
O4 0.0343(7) 0.0332(8) 0.0425(8) 0.0071(6) -0.0135(6) -0.0033(6)
O5 0.0520(9) 0.0467(8) 0.0333(8) -0.0049(6) -0.0195(7) -0.0047(7)
O6 0.0363(8) 0.0414(8) 0.0386(8) -0.0099(6) -0.0049(7) 0.0029(6)
O7 0.0552(9) 0.0311(7) 0.0406(8) 0.0080(6) -0.0110(7) -0.0051(6)
N1 0.0261(8) 0.0316(8) 0.0320(9) 0.0001(7) -0.0109(7) -0.0028(6)
N3 0.0296(8) 0.0313(8) 0.0321(9) 0.0013(7) -0.0109(7) -0.0022(6)
N4 0.0438(10) 0.0386(10) 0.0327(10) -0.0070(7) -0.0093(8) -0.0034(7)
N5 0.0264(8) 0.0342(9) 0.0312(9) 0.0041(7) -0.0087(6) -0.0090(7)
N6 0.0325(9) 0.0305(8) 0.0333(9) -0.0007(7) -0.0116(8) -0.0045(7)
C2 0.0225(9) 0.0332(10) 0.0291(10) 0.0016(8) -0.0089(7) 0.0002(7)
C4 0.0274(10) 0.0471(12) 0.0259(10) 0.0051(8) -0.0074(8) -0.0048(8)
C5 0.0272(10) 0.0453(12) 0.0267(10) -0.0058(8) -0.0088(8) -0.0006(8)
C6 0.0447(12) 0.0368(11) 0.0505(13) 0.0036(9) -0.0161(10) -0.0126(9)
C7 0.0395(11) 0.0484(12) 0.0304(11) -0.0005(9) -0.0053(9) 0.0005(9)
C8 0.0499(13) 0.0320(11) 0.0579(14) -0.0039(9) -0.0180(11) -0.0042(9)
C9 0.0240(9) 0.0317(10) 0.0257(10) 0.0032(8) -0.0038(8) -0.0103(7)
C10 0.0271(9) 0.0311(10) 0.0244(9) -0.0032(7) -0.0020(7) -0.0082(7)
C11 0.0208(9) 0.0272(9) 0.0326(10) 0.0002(8) -0.0028(7) -0.0053(7)
C12 0.0225(9) 0.0297(9) 0.0261(9) 0.0019(7) -0.0066(7) -0.0076(7)
C13 0.0256(9) 0.0294(10) 0.0274(10) -0.0026(7) -0.0036(7) -0.0100(7)
C14 0.0237(9) 0.0248(9) 0.0296(10) 0.0011(7) -0.0041(7) -0.0060(7)
O2A 0.147(4) 0.060(2) 0.042(2) -0.0132(16) -0.041(2) 0.015(2)
O3A 0.0598(19) 0.0319(17) 0.0542(19) -0.0090(13) -0.0204(15) 0.0006(13)
O2B 0.0619(19) 0.0531(17) 0.0176(15) -0.0026(12) 0.0003(12) -0.0088(14)
O3B 0.0566(18) 0.0306(16) 0.0445(17) -0.0127(12) -0.0131(14) -0.0072(13)

loop_
_atom_type_symbol
_atom_type_description
_atom_type_scat_dispersion_real
_atom_type_scat_dispersion_imag
_atom_type_scat_source
C C 0.0033 0.0016 'International Tables Vol C Tables 4.2.6.8 and 6.1.1.4'
H H 0.0000 0.0000 'International Tables Vol C Tables 4.2.6.8 and 6.1.1.4'
N N 0.0061 0.0033 'International Tables Vol C Tables 4.2.6.8 and 6.1.1.4'
O O 0.0106 0.0060 'International Tables Vol C Tables 4.2.6.8 and 6.1.1.4'

loop_
_geom_angle_atom_site_label_1
_geom_angle_atom_site_label_2
_geom_angle_atom_site_label_3
_geom_angle
C2 N1 C5 109.57(15)
C2 N1 C6 125.84(16)
C5 N1 C6 124.55(16)
C2 N3 C4 109.32(15)
C2 N3 C8 126.33(16)
C4 N3 C8 124.32(16)
O3A N4 O2B 120.17(19)
O3A N4 O2A 120.7(2)
O2B N4 O2A 16.7(2)
O3A N4 O3B 13.83(15)
O2B N4 O3B 124.9(2)
O2A N4 O3B 120.9(2)
O3A N4 C10 119.1(2)
O2B N4 C10 117.91(19)
O2A N4 C10 120.1(2)
O3B N4 C10 117.08(18)
O5 N5 O4 122.93(15)
O5 N5 C12 118.90(15)
O4 N5 C12 118.17(15)
O7 N6 O6 123.69(15)
O7 N6 C14 118.17(15)
O6 N6 C14 118.14(15)
N1 C2 N3 107.06(15)
N1 C2 C7 126.33(17)
N3 C2 C7 126.58(17)
C5 C4 N3 106.63(16)
C4 C5 N1 107.42(16)
O1 C9 C10 125.36(16)
O1 C9 C14 123.65(16)
C10 C9 C14 110.91(15)
C11 C10 C9 124.31(16)
C11 C10 N4 116.32(15)
C9 C10 N4 119.35(15)
C10 C11 C12 119.62(16)
C11 C12 C13 120.90(16)
C11 C12 N5 119.29(15)
C13 C12 N5 119.82(15)
C14 C13 C12 118.46(16)
C13 C14 C9 125.75(16)
C13 C14 N6 117.12(15)
C9 C14 N6 117.10(15)

loop_
_geom_bond_atom_site_label_1
_geom_bond_atom_site_label_2
_geom_bond_distance
O1 C9 1.241(2)
O4 N5 1.2346(19)
O5 N5 1.232(2)
O6 N6 1.230(2)
O7 N6 1.2276(19)
N1 C2 1.329(2)
N1 C5 1.372(2)
N1 C6 1.467(2)
N3 C2 1.339(2)
N3 C4 1.380(2)
N3 C8 1.464(3)
N4 O3A 1.197(3)
N4 O2B 1.207(3)
N4 O2A 1.239(4)
N4 O3B 1.269(3)
N4 C10 1.449(2)
N5 C12 1.439(2)
N6 C14 1.456(2)
C2 C7 1.479(3)
C4 C5 1.339(3)
C9 C10 1.448(2)
C9 C14 1.454(2)
C10 C11 1.376(2)
C11 C12 1.380(3)
C12 C13 1.395(2)
C13 C14 1.360(2)
